data_7039696
loop_
_publ_author_name
'H\"anninen, Mikko M'
'Pal, Kuntal'
'Day, Benjamin M.'
'Pugh, Thomas'
'Layfield, Richard A.'

_publ_section_title
;
 A three-coordinate iron-silylene complex stabilized by ligand-ligand
 dispersion forces.
;
_journal_issue 28
_journal_name_full 'Dalton transactions (Cambridge, England : 2003)'
_journal_page_first 11301
_journal_page_last 11305
_journal_paper_doi 10.1039/c6dt02486f
_journal_volume 45
_journal_year 2016
_chemical_formula_moiety '2(C38 H72 Fe N4 Si5), C7 H8'
_chemical_formula_sum 'C83 H152 Fe2 N8 Si10'
_chemical_formula_weight 1654.72
_chemical_name_systematic (NHSi)Fe(N{SiMe3}2)2
_space_group_crystal_system triclinic
_space_group_IT_number 2
_space_group_name_Hall '-P 1'
_space_group_name_H-M_alt 'P -1'
_symmetry_space_group_name_Hall '-P 1'
_symmetry_space_group_name_H-M 'P -1'
_atom_sites_solution_hydrogens geom
_atom_sites_solution_primary direct
_audit_creation_date 2016-03-10
_audit_creation_method
;
Olex2 1.2
(compiled 2016.02.19 svn.r3266 for OlexSys, GUI svn.r5155)
;
_audit_update_record
;
2016-03-10 deposited with the CCDC.
2016-06-27 downloaded from the CCDC.
;
_cell_angle_alpha 78.705(3)
_cell_angle_beta 89.821(3)
_cell_angle_gamma 75.266(3)
_cell_formula_units_Z 1
_cell_length_a 11.3552(4)
_cell_length_b 12.5187(4)
_cell_length_c 18.5545(6)
_cell_measurement_reflns_used 10489
_cell_measurement_temperature 150.01(13)
_cell_measurement_theta_max 27.2360
_cell_measurement_theta_min 3.6520
_cell_volume 2498.40(15)
_computing_cell_refinement
;
CrysAlisPro, Agilent Technologies,
Version 1.171.36.32 (release 02-08-2013 CrysAlis171 .NET)
(compiled Aug  2 2013,16:46:58)
;
_computing_data_collection
;
CrysAlisPro, Agilent Technologies,
Version 1.171.36.32 (release 02-08-2013 CrysAlis171 .NET)
(compiled Aug  2 2013,16:46:58)
;
_computing_data_reduction
;
CrysAlisPro, Agilent Technologies,
Version 1.171.36.32 (release 02-08-2013 CrysAlis171 .NET)
(compiled Aug  2 2013,16:46:58)
;
_computing_molecular_graphics 'Olex2 (Dolomanov et al., 2009)'
_computing_publication_material 'Olex2 (Dolomanov et al., 2009)'
_computing_structure_refinement 'ShelXL (Sheldrick, 2015)'
_computing_structure_solution 'ShelXS (Sheldrick, 2008)'
_diffrn_ambient_environment N~2~
_diffrn_ambient_temperature 150.01(13)
_diffrn_detector 'CCD plate'
_diffrn_detector_area_resol_mean 16.1428
_diffrn_detector_type Eos
_diffrn_measured_fraction_theta_full 0.997
_diffrn_measured_fraction_theta_max 0.998
_diffrn_measurement_details
;
  1 omega  -88.00   12.00   1.0000   47.5000
omega____ theta____ kappa____ phi______ frames
    -      -17.7663  -77.0000 -150.0000 100

  2 omega  -91.00   26.00   1.0000   47.5000
omega____ theta____ kappa____ phi______ frames
    -      -17.7663  -19.0000   30.0000 117

  3 omega  -48.00   52.00   1.0000   47.5000
omega____ theta____ kappa____ phi______ frames
    -      -17.7663   77.0000  -30.0000 100

  4 omega  -94.00  -35.00   1.0000   47.5000
omega____ theta____ kappa____ phi______ frames
    -      -17.7663 -178.0000  -60.0000 59

  5 omega  -20.00   61.00   1.0000   47.5000
omega____ theta____ kappa____ phi______ frames
    -       18.7038  -99.0000  120.0000 81

  6 omega  -94.00  -34.00   1.0000   47.5000
omega____ theta____ kappa____ phi______ frames
    -      -17.7663  178.0000  120.0000 60

  7 omega  -87.00  -62.00   1.0000   47.5000
omega____ theta____ kappa____ phi______ frames
    -      -17.7663  -57.0000 -120.0000 25

  8 omega  -90.00    8.00   1.0000   47.5000
omega____ theta____ kappa____ phi______ frames
    -      -17.7663  -37.0000  -60.0000 98
;
_diffrn_measurement_device 'four-circle diffractometer'
_diffrn_measurement_device_type 'SuperNova, Single source at offset, Eos'
_diffrn_measurement_method 'phi and omega scans'
_diffrn_orient_matrix_UB_11 -0.0546682000
_diffrn_orient_matrix_UB_12 -0.0034816000
_diffrn_orient_matrix_UB_13 -0.0166652000
_diffrn_orient_matrix_UB_21 0.0193579000
_diffrn_orient_matrix_UB_22 0.0210528000
_diffrn_orient_matrix_UB_23 -0.0350930000
_diffrn_orient_matrix_UB_31 0.0286088000
_diffrn_orient_matrix_UB_32 -0.0558792000
_diffrn_orient_matrix_UB_33 -0.0037564000
_diffrn_radiation_monochromator mirror
_diffrn_radiation_probe x-ray
_diffrn_radiation_type MoK\a
_diffrn_radiation_wavelength 0.71073
_diffrn_reflns_av_R_equivalents 0.0381
_diffrn_reflns_av_unetI/netI 0.0495
_diffrn_reflns_Laue_measured_fraction_full 0.997
_diffrn_reflns_Laue_measured_fraction_max 0.998
_diffrn_reflns_limit_h_max 14
_diffrn_reflns_limit_h_min -14
_diffrn_reflns_limit_k_max 15
_diffrn_reflns_limit_k_min -15
_diffrn_reflns_limit_l_max 23
_diffrn_reflns_limit_l_min -23
_diffrn_reflns_number 31256
_diffrn_reflns_point_group_measured_fraction_full 0.997
_diffrn_reflns_point_group_measured_fraction_max 0.998
_diffrn_reflns_theta_full 26.000
_diffrn_reflns_theta_max 26.372
_diffrn_reflns_theta_min 3.305
_diffrn_source 'SuperNova (Mo) X-ray Source'
_exptl_absorpt_coefficient_mu 0.452
_exptl_absorpt_correction_T_max 1.00000
_exptl_absorpt_correction_T_min 0.78599
_exptl_absorpt_correction_type multi-scan
_exptl_absorpt_process_details
;
CrysAlisPro, Agilent Technologies,
Version 1.171.36.32 (release 02-08-2013 CrysAlis171 .NET)
(compiled Aug  2 2013,16:46:58)
Empirical absorption correction using spherical harmonics,
 implemented in SCALE3 ABSPACK scaling algorithm.
;
_exptl_crystal_colour colourless
_exptl_crystal_colour_primary colourless
_exptl_crystal_density_diffrn 1.100
_exptl_crystal_description block
_exptl_crystal_F_000 898
_exptl_crystal_recrystallization_method 'Re-crystallisation from solvent'
_exptl_crystal_size_max 0.1
_exptl_crystal_size_mid 0.05
_exptl_crystal_size_min 0.05
_refine_diff_density_max 0.522
_refine_diff_density_min -0.445
_refine_diff_density_rms 0.056
_refine_ls_extinction_method none
_refine_ls_goodness_of_fit_ref 1.031
_refine_ls_hydrogen_treatment constr
_refine_ls_matrix_type full
_refine_ls_number_parameters 505
_refine_ls_number_reflns 10197
_refine_ls_number_restraints 57
_refine_ls_restrained_S_all 1.044
_refine_ls_R_factor_all 0.0624
_refine_ls_R_factor_gt 0.0433
_refine_ls_shift/su_max 0.001
_refine_ls_shift/su_mean 0.000
_refine_ls_structure_factor_coef Fsqd
_refine_ls_weighting_details 'w=1/[\s^2^(Fo^2^)+(0.0358P)^2^+1.6763P] where P=(Fo^2^+2Fc^2^)/3'
_refine_ls_weighting_scheme calc
_refine_ls_wR_factor_gt 0.0958
_refine_ls_wR_factor_ref 0.1057
_reflns_Friedel_coverage 0.000
_reflns_number_gt 7910
_reflns_number_total 10197
_reflns_threshold_expression 'I > 2\s(I)'
_cod_data_source_file c6dt02486f2.cif
_cod_data_source_block NHSiFe
_cod_depositor_comments 'Adding full bibliography for 7039696.cif.'
_cod_database_code 7039696
_chemical_oxdiff_formula C83H152N8Si10Fe2
_shelx_space_group_comment
;
The symmetry employed for this shelxl refinement is uniquely defined
by the following loop, which should always be used as a source of
symmetry information in preference to the above space-group names.
They are only intended as comments.
;
_reflns_odcompleteness_completeness 99.81
_reflns_odcompleteness_iscentric 1
_reflns_odcompleteness_theta 26.32
_olex2_refinement_description
;
1. Fixed Uiso
 At 1.2 times of:
  All C(H) groups
 At 1.5 times of:
  All C(H,H,H) groups
2. Rigid bond restraints
 C39, C40, C41, C42, C43, C44, C45
 with sigma for 1-2 distances of 0.001 and sigma for 1-3 distances of 0.001
3. Uiso/Uaniso restraints and constraints
C39 \\sim C40 \\sim C41 \\sim C42 \\sim C43 \\sim C44 \\sim C45: within 1.7A
with sigma of 0.01 and sigma for terminal atoms of 0.02
4. Others
 Fixed Sof: C40(0.5) C41(0.5) H41(0.5) C42(0.5) H42(0.5) C43(0.5) H43(0.5)
 C44(0.5) H44(0.5) C39(0.5) H39(0.5) C45(0.5) H45A(0.5) H45B(0.5) H45C(0.5)
5.a Ternary CH refined with riding coordinates:
 C9(H9), C12(H12), C21(H21), C24(H24)
5.b Aromatic/amide H refined with riding coordinates:
 C1(H1), C2(H2), C5(H5), C6(H6), C7(H7), C17(H17), C18(H18), C19(H19),
 C41(H41), C42(H42), C43(H43), C44(H44), C39(H39)
5.c Fitted hexagon refined as free rotating group:
 C40(C41,C42,C43,C44,C39)
5.d Idealised Me refined as rotating group:
 C10(H10A,H10B,H10C), C11(H11A,H11B,H11C), C13(H13A,H13B,H13C), C14(H14A,H14B,
 H14C), C22(H22A,H22B,H22C), C23(H23A,H23B,H23C), C25(H25A,H25B,H25C), C26(H26A,
 H26B,H26C), C27(H27A,H27B,H27C), C28(H28A,H28B,H28C), C29(H29A,H29B,H29C),
 C30(H30A,H30B,H30C), C31(H31A,H31B,H31C), C32(H32A,H32B,H32C), C33(H33A,H33B,
 H33C), C34(H34A,H34B,H34C), C35(H35A,H35B,H35C), C36(H36A,H36B,H36C), C37(H37A,
 H37B,H37C), C38(H38A,H38B,H38C), C45(H45A,H45B,H45C)
;
_shelx_shelxl_version_number 2014/7
_olex2_submission_special_instructions 'No special instructions were received'
_solvent_exptl_crystal_recrystallization_method Toluene

loop_
_space_group_symop_operation_xyz
'x, y, z'
'-x, -y, -z'

loop_
_atom_site_label
_atom_site_type_symbol
_atom_site_fract_x
_atom_site_fract_y
_atom_site_fract_z
_atom_site_U_iso_or_equiv
_atom_site_adp_type
_atom_site_occupancy
_atom_site_site_symmetry_order
_atom_site_calc_flag
_atom_site_refinement_flags_posn
_atom_site_refinement_flags_adp
_atom_site_refinement_flags_occupancy
_atom_site_disorder_assembly
_atom_site_disorder_group
Fe1 Fe 0.96856(3) 0.18834(3) 0.25776(2) 0.02264(9) Uani 1 1 d . . . . .
Si1 Si 0.75141(5) 0.22808(5) 0.21358(3) 0.01933(13) Uani 1 1 d . . . . .
Si2 Si 0.98435(7) 0.32228(6) 0.38834(4) 0.03355(17) Uani 1 1 d . . . . .
Si3 Si 1.04141(6) 0.40831(5) 0.23144(4) 0.02678(15) Uani 1 1 d . . . . .
Si4 Si 1.09071(7) -0.06071(6) 0.31760(4) 0.03662(18) Uani 1 1 d . . . . .
Si5 Si 1.12728(6) 0.03036(6) 0.15784(4) 0.03515(18) Uani 1 1 d . . . . .
N1 N 0.64457(16) 0.33819(14) 0.15993(10) 0.0207(4) Uani 1 1 d . . . . .
N2 N 0.64579(16) 0.14901(14) 0.22343(10) 0.0211(4) Uani 1 1 d . . . . .
N3 N 0.98960(17) 0.31571(15) 0.29666(10) 0.0257(4) Uani 1 1 d . . . . .
N4 N 1.05870(17) 0.04303(15) 0.23924(11) 0.0276(4) Uani 1 1 d . . . . .
C1 C 0.5337(2) 0.31211(19) 0.15206(13) 0.0292(5) Uani 1 1 d . . . . .
H1 H 0.4659 0.3621 0.1254 0.035 Uiso 1 1 calc R . . . .
C2 C 0.5351(2) 0.20786(19) 0.18672(13) 0.0282(5) Uani 1 1 d . . . . .
H2 H 0.4684 0.1776 0.1863 0.034 Uiso 1 1 calc R . . . .
C3 C 0.65490(19) 0.44972(17) 0.12577(12) 0.0222(5) Uani 1 1 d . . . . .
C4 C 0.6084(2) 0.53864(18) 0.16188(12) 0.0260(5) Uani 1 1 d . . . . .
C5 C 0.6174(2) 0.64542(19) 0.12726(14) 0.0335(6) Uani 1 1 d . . . . .
H5 H 0.5878 0.7063 0.1499 0.040 Uiso 1 1 calc R . . . .
C6 C 0.6693(2) 0.6624(2) 0.06010(14) 0.0354(6) Uani 1 1 d . . . . .
H6 H 0.6745 0.7344 0.0380 0.043 Uiso 1 1 calc R . . . .
C7 C 0.7135(2) 0.5736(2) 0.02551(13) 0.0317(6) Uani 1 1 d . . . . .
H7 H 0.7481 0.5864 -0.0198 0.038 Uiso 1 1 calc R . . . .
C8 C 0.7073(2) 0.46477(18) 0.05720(12) 0.0249(5) Uani 1 1 d . . . . .
C9 C 0.5524(2) 0.5209(2) 0.23634(13) 0.0314(5) Uani 1 1 d . . . . .
H9 H 0.5299 0.4491 0.2433 0.038 Uiso 1 1 calc R . . . .
C10 C 0.4376(3) 0.6125(3) 0.24215(17) 0.0542(8) Uani 1 1 d . . . . .
H10A H 0.4582 0.6827 0.2405 0.081 Uiso 1 1 calc GR . . . .
H10B H 0.4009 0.5922 0.2878 0.081 Uiso 1 1 calc GR . . . .
H10C H 0.3811 0.6204 0.2019 0.081 Uiso 1 1 calc GR . . . .
C11 C 0.6459(3) 0.5107(3) 0.29707(15) 0.0485(7) Uani 1 1 d . . . . .
H11A H 0.7177 0.4528 0.2925 0.073 Uiso 1 1 calc GR . . . .
H11B H 0.6125 0.4916 0.3440 0.073 Uiso 1 1 calc GR . . . .
H11C H 0.6666 0.5813 0.2932 0.073 Uiso 1 1 calc GR . . . .
C12 C 0.7498(2) 0.36797(19) 0.01690(13) 0.0292(5) Uani 1 1 d . . . . .
H12 H 0.7835 0.2995 0.0541 0.035 Uiso 1 1 calc R . . . .
C13 C 0.6422(3) 0.3491(2) -0.02319(17) 0.0483(7) Uani 1 1 d . . . . .
H13A H 0.5820 0.3355 0.0114 0.072 Uiso 1 1 calc GR . . . .
H13B H 0.6698 0.2851 -0.0459 0.072 Uiso 1 1 calc GR . . . .
H13C H 0.6071 0.4148 -0.0603 0.072 Uiso 1 1 calc GR . . . .
C14 C 0.8492(3) 0.3824(2) -0.03684(14) 0.0410(6) Uani 1 1 d . . . . .
H14A H 0.8163 0.4441 -0.0771 0.061 Uiso 1 1 calc GR . . . .
H14B H 0.8786 0.3145 -0.0553 0.061 Uiso 1 1 calc GR . . . .
H14C H 0.9152 0.3978 -0.0120 0.061 Uiso 1 1 calc GR . . . .
C15 C 0.6612(2) 0.03436(18) 0.26229(12) 0.0230(5) Uani 1 1 d . . . . .
C16 C 0.6402(2) 0.01418(19) 0.33767(13) 0.0287(5) Uani 1 1 d . . . . .
C17 C 0.6522(3) -0.0972(2) 0.37311(15) 0.0420(7) Uani 1 1 d . . . . .
H17 H 0.6392 -0.1133 0.4231 0.050 Uiso 1 1 calc R . . . .
C18 C 0.6832(3) -0.1839(2) 0.33514(16) 0.0501(8) Uani 1 1 d . . . . .
H18 H 0.6897 -0.2576 0.3596 0.060 Uiso 1 1 calc R . . . .
C19 C 0.7046(3) -0.1622(2) 0.26171(16) 0.0440(7) Uani 1 1 d . . . . .
H19 H 0.7262 -0.2218 0.2371 0.053 Uiso 1 1 calc R . . . .
C20 C 0.6945(2) -0.05260(19) 0.22305(13) 0.0292(5) Uani 1 1 d . . . . .
C21 C 0.6030(2) 0.1098(2) 0.37933(14) 0.0377(6) Uani 1 1 d . . . . .
H21 H 0.6390 0.1702 0.3555 0.045 Uiso 1 1 calc R . . . .
C22 C 0.6474(3) 0.0776(3) 0.45968(14) 0.0456(7) Uani 1 1 d . . . . .
H22A H 0.6057 0.0254 0.4860 0.068 Uiso 1 1 calc GR . . . .
H22B H 0.6311 0.1440 0.4805 0.068 Uiso 1 1 calc GR . . . .
H22C H 0.7335 0.0432 0.4633 0.068 Uiso 1 1 calc GR . . . .
C23 C 0.4650(3) 0.1571(3) 0.37338(18) 0.0697(11) Uani 1 1 d . . . . .
H23A H 0.4382 0.1836 0.3225 0.105 Uiso 1 1 calc GR . . . .
H23B H 0.4429 0.2185 0.3989 0.105 Uiso 1 1 calc GR . . . .
H23C H 0.4269 0.0990 0.3950 0.105 Uiso 1 1 calc GR . . . .
C24 C 0.7188(2) -0.0298(2) 0.14170(14) 0.0358(6) Uani 1 1 d . . . . .
H24 H 0.7385 0.0433 0.1300 0.043 Uiso 1 1 calc R . . . .
C25 C 0.8281(3) -0.1183(3) 0.12277(17) 0.0517(8) Uani 1 1 d . . . . .
H25A H 0.8972 -0.1248 0.1546 0.077 Uiso 1 1 calc GR . . . .
H25B H 0.8470 -0.0958 0.0725 0.077 Uiso 1 1 calc GR . . . .
H25C H 0.8087 -0.1898 0.1294 0.077 Uiso 1 1 calc GR . . . .
C26 C 0.6070(3) -0.0214(3) 0.09381(16) 0.0496(7) Uani 1 1 d . . . . .
H26A H 0.5833 -0.0909 0.1055 0.074 Uiso 1 1 calc GR . . . .
H26B H 0.6259 -0.0072 0.0429 0.074 Uiso 1 1 calc GR . . . .
H26C H 0.5413 0.0392 0.1028 0.074 Uiso 1 1 calc GR . . . .
C27 C 0.8538(2) 0.2726(2) 0.43182(15) 0.0440(7) Uani 1 1 d . . . . .
H27A H 0.7785 0.3262 0.4130 0.066 Uiso 1 1 calc GR . . . .
H27B H 0.8612 0.2655 0.4842 0.066 Uiso 1 1 calc GR . . . .
H27C H 0.8546 0.2008 0.4206 0.066 Uiso 1 1 calc GR . . . .
C28 C 0.9622(3) 0.4693(3) 0.40427(17) 0.0601(9) Uani 1 1 d . . . . .
H28A H 1.0299 0.4978 0.3861 0.090 Uiso 1 1 calc GR . . . .
H28B H 0.9571 0.4686 0.4560 0.090 Uiso 1 1 calc GR . . . .
H28C H 0.8882 0.5169 0.3788 0.090 Uiso 1 1 calc GR . . . .
C29 C 1.1284(3) 0.2355(3) 0.44071(16) 0.0587(9) Uani 1 1 d . . . . .
H29A H 1.1422 0.1586 0.4354 0.088 Uiso 1 1 calc GR . . . .
H29B H 1.1216 0.2390 0.4918 0.088 Uiso 1 1 calc GR . . . .
H29C H 1.1955 0.2643 0.4219 0.088 Uiso 1 1 calc GR . . . .
C30 C 0.9517(3) 0.5583(2) 0.21717(16) 0.0466(7) Uani 1 1 d . . . . .
H30A H 0.8674 0.5632 0.2071 0.070 Uiso 1 1 calc GR . . . .
H30B H 0.9818 0.6020 0.1763 0.070 Uiso 1 1 calc GR . . . .
H30C H 0.9596 0.5871 0.2607 0.070 Uiso 1 1 calc GR . . . .
C31 C 1.0265(3) 0.3690(2) 0.14025(14) 0.0392(6) Uani 1 1 d . . . . .
H31A H 1.0766 0.2941 0.1415 0.059 Uiso 1 1 calc GR . . . .
H31B H 1.0524 0.4212 0.1025 0.059 Uiso 1 1 calc GR . . . .
H31C H 0.9430 0.3714 0.1300 0.059 Uiso 1 1 calc GR . . . .
C32 C 1.2046(2) 0.4031(3) 0.25016(17) 0.0523(8) Uani 1 1 d . . . . .
H32A H 1.2128 0.4263 0.2958 0.078 Uiso 1 1 calc GR . . . .
H32B H 1.2309 0.4529 0.2110 0.078 Uiso 1 1 calc GR . . . .
H32C H 1.2538 0.3275 0.2532 0.078 Uiso 1 1 calc GR . . . .
C33 C 0.9930(3) -0.0089(3) 0.39097(16) 0.0573(8) Uani 1 1 d . . . . .
H33A H 1.0131 0.0566 0.4016 0.086 Uiso 1 1 calc GR . . . .
H33B H 1.0067 -0.0669 0.4346 0.086 Uiso 1 1 calc GR . . . .
H33C H 0.9088 0.0103 0.3744 0.086 Uiso 1 1 calc GR . . . .
C34 C 1.0559(4) -0.1962(2) 0.30938(19) 0.0672(10) Uani 1 1 d . . . . .
H34A H 0.9739 -0.1809 0.2897 0.101 Uiso 1 1 calc GR . . . .
H34B H 1.0644 -0.2447 0.3571 0.101 Uiso 1 1 calc GR . . . .
H34C H 1.1115 -0.2325 0.2771 0.101 Uiso 1 1 calc GR . . . .
C35 C 1.2534(3) -0.0954(3) 0.35086(19) 0.0627(9) Uani 1 1 d . . . . .
H35A H 1.3049 -0.1252 0.3145 0.094 Uiso 1 1 calc GR . . . .
H35B H 1.2662 -0.1505 0.3960 0.094 Uiso 1 1 calc GR . . . .
H35C H 1.2727 -0.0284 0.3592 0.094 Uiso 1 1 calc GR . . . .
C36 C 1.0175(3) 0.1050(2) 0.07824(14) 0.0433(7) Uani 1 1 d . . . . .
H36A H 0.9422 0.0836 0.0857 0.065 Uiso 1 1 calc GR . . . .
H36B H 1.0513 0.0848 0.0338 0.065 Uiso 1 1 calc GR . . . .
H36C H 1.0025 0.1850 0.0743 0.065 Uiso 1 1 calc GR . . . .
C37 C 1.1855(3) -0.1180(3) 0.14436(19) 0.0614(9) Uani 1 1 d . . . . .
H37A H 1.2455 -0.1596 0.1828 0.092 Uiso 1 1 calc GR . . . .
H37B H 1.2217 -0.1175 0.0975 0.092 Uiso 1 1 calc GR . . . .
H37C H 1.1191 -0.1528 0.1459 0.092 Uiso 1 1 calc GR . . . .
C38 C 1.2647(3) 0.0887(3) 0.1509(2) 0.0667(10) Uani 1 1 d . . . . .
H38A H 1.2434 0.1625 0.1623 0.100 Uiso 1 1 calc GR . . . .
H38B H 1.2927 0.0932 0.1018 0.100 Uiso 1 1 calc GR . . . .
H38C H 1.3282 0.0400 0.1851 0.100 Uiso 1 1 calc GR . . . .
C40 C 0.5587(5) 0.5188(5) 0.5099(3) 0.0646(14) Uani 0.5 1 d . U P A -1
C41 C 0.5619(5) 0.4062(5) 0.5364(3) 0.080(2) Uani 0.5 1 d G U P A -1
H41 H 0.6302 0.3581 0.5637 0.096 Uiso 0.5 1 calc R . P A -1
C42 C 0.4632(7) 0.3655(4) 0.5221(4) 0.093(2) Uani 0.5 1 d G U P A -1
H42 H 0.4654 0.2902 0.5398 0.112 Uiso 0.5 1 calc R . P A -1
C43 C 0.3613(6) 0.4374(7) 0.4812(4) 0.104(3) Uani 0.5 1 d G U P A -1
H43 H 0.2953 0.4102 0.4716 0.125 Uiso 0.5 1 calc R . P A -1
C44 C 0.3581(5) 0.5500(6) 0.4548(3) 0.093(2) Uani 0.5 1 d G U P A -1
H44 H 0.2899 0.5981 0.4275 0.112 Uiso 0.5 1 calc R . P A -1
C39 C 0.4568(6) 0.5907(4) 0.4691(3) 0.073(2) Uani 0.5 1 d G U P A -1
H39 H 0.4546 0.6661 0.4514 0.088 Uiso 0.5 1 calc R . P A -1
C45 C 0.6665(11) 0.5507(11) 0.5280(8) 0.125(4) Uani 0.5 1 d . U P A -1
H45A H 0.6831 0.5307 0.5803 0.187 Uiso 0.5 1 calc GR . P A -1
H45B H 0.6538 0.6307 0.5119 0.187 Uiso 0.5 1 calc GR . P A -1
H45C H 0.7344 0.5121 0.5039 0.187 Uiso 0.5 1 calc GR . P A -1

loop_
_atom_site_aniso_label
_atom_site_aniso_U_11
_atom_site_aniso_U_22
_atom_site_aniso_U_33
_atom_site_aniso_U_23
_atom_site_aniso_U_13
_atom_site_aniso_U_12
Fe1 0.02158(17) 0.01910(17) 0.02612(18) -0.00354(13) 0.00013(13) -0.00403(13)
Si1 0.0197(3) 0.0162(3) 0.0213(3) -0.0013(2) 0.0001(2) -0.0050(2)
Si2 0.0352(4) 0.0397(4) 0.0261(4) -0.0059(3) -0.0041(3) -0.0108(3)
Si3 0.0258(3) 0.0241(3) 0.0313(4) -0.0039(3) -0.0016(3) -0.0091(3)
Si4 0.0402(4) 0.0243(4) 0.0396(4) -0.0032(3) -0.0110(3) -0.0004(3)
Si5 0.0267(4) 0.0321(4) 0.0467(4) -0.0160(3) 0.0070(3) -0.0017(3)
N1 0.0225(9) 0.0157(9) 0.0233(9) -0.0017(7) -0.0012(8) -0.0051(7)
N2 0.0213(9) 0.0171(9) 0.0246(10) -0.0022(7) 0.0003(8) -0.0060(7)
N3 0.0258(10) 0.0237(10) 0.0276(10) -0.0052(8) -0.0008(8) -0.0062(8)
N4 0.0246(10) 0.0219(10) 0.0347(11) -0.0076(8) -0.0015(9) -0.0017(8)
C1 0.0220(12) 0.0240(13) 0.0388(14) -0.0020(10) -0.0086(10) -0.0042(10)
C2 0.0221(11) 0.0264(13) 0.0368(14) -0.0026(10) -0.0040(10) -0.0102(10)
C3 0.0238(11) 0.0152(11) 0.0260(12) 0.0006(9) -0.0056(9) -0.0059(9)
C4 0.0293(12) 0.0212(12) 0.0271(12) -0.0044(9) -0.0044(10) -0.0063(10)
C5 0.0444(15) 0.0186(12) 0.0377(14) -0.0072(10) -0.0053(12) -0.0072(11)
C6 0.0488(16) 0.0192(13) 0.0376(14) 0.0030(10) -0.0071(12) -0.0139(11)
C7 0.0377(14) 0.0280(13) 0.0276(13) 0.0025(10) -0.0022(11) -0.0115(11)
C8 0.0271(12) 0.0214(12) 0.0237(11) 0.0004(9) -0.0057(10) -0.0055(9)
C9 0.0389(14) 0.0216(12) 0.0335(13) -0.0087(10) 0.0030(11) -0.0053(11)
C10 0.0457(17) 0.059(2) 0.0480(18) -0.0140(15) 0.0021(14) 0.0078(15)
C11 0.0461(17) 0.060(2) 0.0317(15) -0.0062(13) -0.0011(13) -0.0012(14)
C12 0.0342(13) 0.0232(12) 0.0272(12) -0.0014(10) -0.0005(11) -0.0046(10)
C13 0.0468(17) 0.0479(18) 0.0566(19) -0.0303(15) -0.0051(14) -0.0085(14)
C14 0.0521(17) 0.0427(16) 0.0274(13) -0.0041(12) 0.0074(12) -0.0135(13)
C15 0.0222(11) 0.0179(11) 0.0285(12) -0.0001(9) 0.0011(9) -0.0079(9)
C16 0.0306(13) 0.0254(13) 0.0301(13) -0.0008(10) 0.0029(10) -0.0107(10)
C17 0.0574(18) 0.0343(15) 0.0325(14) 0.0046(12) 0.0065(13) -0.0175(13)
C18 0.077(2) 0.0261(15) 0.0456(17) 0.0055(12) 0.0050(16) -0.0210(14)
C19 0.0651(19) 0.0197(13) 0.0485(17) -0.0079(12) 0.0079(15) -0.0129(13)
C20 0.0333(13) 0.0208(12) 0.0352(13) -0.0056(10) 0.0039(11) -0.0100(10)
C21 0.0500(16) 0.0354(15) 0.0279(13) -0.0053(11) 0.0113(12) -0.0123(13)
C22 0.0537(18) 0.0578(19) 0.0310(14) -0.0127(13) 0.0115(13) -0.0219(15)
C23 0.063(2) 0.081(3) 0.0456(19) -0.0182(18) 0.0018(17) 0.0190(19)
C24 0.0515(16) 0.0261(13) 0.0346(14) -0.0100(11) 0.0090(12) -0.0160(12)
C25 0.0524(18) 0.057(2) 0.0524(19) -0.0247(15) 0.0149(15) -0.0156(15)
C26 0.0586(19) 0.0463(18) 0.0384(16) -0.0088(13) 0.0009(14) -0.0035(15)
C27 0.0430(16) 0.0473(17) 0.0343(15) -0.0016(12) 0.0059(13) -0.0032(13)
C28 0.088(3) 0.064(2) 0.0409(17) -0.0279(16) 0.0022(17) -0.0294(19)
C29 0.0424(17) 0.083(2) 0.0423(17) 0.0069(16) -0.0169(14) -0.0156(16)
C30 0.0586(19) 0.0273(15) 0.0518(18) -0.0045(13) 0.0066(15) -0.0098(13)
C31 0.0502(17) 0.0366(15) 0.0352(14) -0.0071(12) 0.0062(13) -0.0190(13)
C32 0.0376(16) 0.065(2) 0.0530(19) 0.0072(15) -0.0079(14) -0.0249(15)
C33 0.066(2) 0.0500(19) 0.0436(17) 0.0056(14) 0.0079(16) -0.0047(16)
C34 0.101(3) 0.0349(18) 0.062(2) 0.0039(15) -0.020(2) -0.0225(18)
C35 0.0511(19) 0.061(2) 0.064(2) -0.0116(17) -0.0238(16) 0.0055(16)
C36 0.0504(17) 0.0456(17) 0.0346(15) -0.0134(13) 0.0085(13) -0.0095(14)
C37 0.060(2) 0.0451(19) 0.073(2) -0.0294(17) 0.0066(18) 0.0097(16)
C38 0.0338(16) 0.073(2) 0.098(3) -0.026(2) 0.0225(18) -0.0163(16)
C40 0.081(3) 0.069(3) 0.055(4) -0.036(3) 0.035(3) -0.023(2)
C41 0.101(5) 0.064(3) 0.069(6) -0.019(4) 0.033(4) -0.007(3)
C42 0.131(5) 0.065(4) 0.100(5) -0.041(3) 0.065(4) -0.039(3)
C43 0.106(5) 0.130(5) 0.108(7) -0.078(5) 0.045(5) -0.047(4)
C44 0.080(4) 0.114(4) 0.080(5) -0.047(4) 0.021(3) 0.008(4)
C39 0.103(4) 0.060(3) 0.052(5) -0.027(3) 0.040(4) -0.002(3)
C45 0.106(5) 0.172(8) 0.145(10) -0.102(8) 0.048(5) -0.069(5)

loop_
_atom_type_symbol
_atom_type_description
_atom_type_scat_dispersion_real
_atom_type_scat_dispersion_imag
_atom_type_scat_source
C C 0.0033 0.0016 'International Tables Vol C Tables 4.2.6.8 and 6.1.1.4'
H H 0.0000 0.0000 'International Tables Vol C Tables 4.2.6.8 and 6.1.1.4'
Fe Fe 0.3463 0.8444 'International Tables Vol C Tables 4.2.6.8 and 6.1.1.4'
N N 0.0061 0.0033 'International Tables Vol C Tables 4.2.6.8 and 6.1.1.4'
Si Si 0.0817 0.0704 'International Tables Vol C Tables 4.2.6.8 and 6.1.1.4'

loop_
_geom_angle_atom_site_label_1
_geom_angle_atom_site_label_2
_geom_angle_atom_site_label_3
_geom_angle
N3 Fe1 Si1 108.65(6)
N3 Fe1 N4 141.81(8)
N4 Fe1 Si1 109.51(6)
N1 Si1 Fe1 137.31(6)
N1 Si1 N2 89.25(8)
N2 Si1 Fe1 133.41(7)
N3 Si2 C27 111.64(11)
N3 Si2 C28 112.87(12)
N3 Si2 C29 111.52(12)
C27 Si2 C28 105.43(14)
C29 Si2 C27 108.44(14)
C29 Si2 C28 106.59(16)
N3 Si3 C30 115.51(11)
N3 Si3 C31 107.83(10)
N3 Si3 C32 112.34(11)
C30 Si3 C31 104.09(13)
C30 Si3 C32 107.93(14)
C32 Si3 C31 108.67(13)
N4 Si4 C33 108.08(12)
N4 Si4 C34 115.11(13)
N4 Si4 C35 112.20(14)
C33 Si4 C34 105.43(16)
C35 Si4 C33 108.38(16)
C35 Si4 C34 107.26(16)
N4 Si5 C36 110.46(11)
N4 Si5 C37 114.81(13)
N4 Si5 C38 111.04(14)
C36 Si5 C37 105.85(14)
C36 Si5 C38 109.59(16)
C37 Si5 C38 104.77(15)
C1 N1 Si1 112.24(14)
C1 N1 C3 118.53(17)
C3 N1 Si1 129.20(14)
C2 N2 Si1 112.20(14)
C2 N2 C15 119.50(18)
C15 N2 Si1 128.29(15)
Si2 N3 Fe1 124.08(11)
Si3 N3 Fe1 111.31(10)
Si3 N3 Si2 123.60(11)
Si4 N4 Fe1 112.96(10)
Si5 N4 Fe1 121.65(11)
Si5 N4 Si4 123.78(11)
N1 C1 H1 123.6
C2 C1 N1 112.9(2)
C2 C1 H1 123.6
N2 C2 H2 123.3
C1 C2 N2 113.4(2)
C1 C2 H2 123.3
C4 C3 N1 118.23(19)
C4 C3 C8 122.8(2)
C8 C3 N1 118.93(19)
C3 C4 C9 122.2(2)
C5 C4 C3 117.1(2)
C5 C4 C9 120.7(2)
C4 C5 H5 119.4
C6 C5 C4 121.2(2)
C6 C5 H5 119.4
C5 C6 H6 119.8
C7 C6 C5 120.4(2)
C7 C6 H6 119.8
C6 C7 H7 119.4
C6 C7 C8 121.2(2)
C8 C7 H7 119.4
C3 C8 C12 121.69(19)
C7 C8 C3 117.2(2)
C7 C8 C12 121.0(2)
C4 C9 H9 107.6
C4 C9 C10 113.2(2)
C10 C9 H9 107.6
C11 C9 C4 110.1(2)
C11 C9 H9 107.6
C11 C9 C10 110.6(2)
C9 C10 H10A 109.5
C9 C10 H10B 109.5
C9 C10 H10C 109.5
H10A C10 H10B 109.5
H10A C10 H10C 109.5
H10B C10 H10C 109.5
C9 C11 H11A 109.5
C9 C11 H11B 109.5
C9 C11 H11C 109.5
H11A C11 H11B 109.5
H11A C11 H11C 109.5
H11B C11 H11C 109.5
C8 C12 H12 107.4
C8 C12 C13 110.5(2)
C8 C12 C14 114.2(2)
C13 C12 H12 107.4
C13 C12 C14 109.7(2)
C14 C12 H12 107.4
C12 C13 H13A 109.5
C12 C13 H13B 109.5
C12 C13 H13C 109.5
H13A C13 H13B 109.5
H13A C13 H13C 109.5
H13B C13 H13C 109.5
C12 C14 H14A 109.5
C12 C14 H14B 109.5
C12 C14 H14C 109.5
H14A C14 H14B 109.5
H14A C14 H14C 109.5
H14B C14 H14C 109.5
C16 C15 N2 118.88(19)
C20 C15 N2 118.69(19)
C20 C15 C16 122.4(2)
C15 C16 C21 121.7(2)
C17 C16 C15 117.5(2)
C17 C16 C21 120.8(2)
C16 C17 H17 119.5
C18 C17 C16 121.0(2)
C18 C17 H17 119.5
C17 C18 H18 119.8
C19 C18 C17 120.5(2)
C19 C18 H18 119.8
C18 C19 H19 119.3
C18 C19 C20 121.4(2)
C20 C19 H19 119.3
C15 C20 C24 121.9(2)
C19 C20 C15 117.3(2)
C19 C20 C24 120.8(2)
C16 C21 H21 107.5
C16 C21 C23 110.3(2)
C22 C21 C16 114.1(2)
C22 C21 H21 107.5
C22 C21 C23 109.8(2)
C23 C21 H21 107.5
C21 C22 H22A 109.5
C21 C22 H22B 109.5
C21 C22 H22C 109.5
H22A C22 H22B 109.5
H22A C22 H22C 109.5
H22B C22 H22C 109.5
C21 C23 H23A 109.5
C21 C23 H23B 109.5
C21 C23 H23C 109.5
H23A C23 H23B 109.5
H23A C23 H23C 109.5
H23B C23 H23C 109.5
C20 C24 H24 107.5
C20 C24 C25 112.0(2)
C20 C24 C26 111.9(2)
C25 C24 H24 107.5
C26 C24 H24 107.5
C26 C24 C25 110.2(2)
C24 C25 H25A 109.5
C24 C25 H25B 109.5
C24 C25 H25C 109.5
H25A C25 H25B 109.5
H25A C25 H25C 109.5
H25B C25 H25C 109.5
C24 C26 H26A 109.5
C24 C26 H26B 109.5
C24 C26 H26C 109.5
H26A C26 H26B 109.5
H26A C26 H26C 109.5
H26B C26 H26C 109.5
Si2 C27 H27A 109.5
Si2 C27 H27B 109.5
Si2 C27 H27C 109.5
H27A C27 H27B 109.5
H27A C27 H27C 109.5
H27B C27 H27C 109.5
Si2 C28 H28A 109.5
Si2 C28 H28B 109.5
Si2 C28 H28C 109.5
H28A C28 H28B 109.5
H28A C28 H28C 109.5
H28B C28 H28C 109.5
Si2 C29 H29A 109.5
Si2 C29 H29B 109.5
Si2 C29 H29C 109.5
H29A C29 H29B 109.5
H29A C29 H29C 109.5
H29B C29 H29C 109.5
Si3 C30 H30A 109.5
Si3 C30 H30B 109.5
Si3 C30 H30C 109.5
H30A C30 H30B 109.5
H30A C30 H30C 109.5
H30B C30 H30C 109.5
Si3 C31 H31A 109.5
Si3 C31 H31B 109.5
Si3 C31 H31C 109.5
H31A C31 H31B 109.5
H31A C31 H31C 109.5
H31B C31 H31C 109.5
Si3 C32 H32A 109.5
Si3 C32 H32B 109.5
Si3 C32 H32C 109.5
H32A C32 H32B 109.5
H32A C32 H32C 109.5
H32B C32 H32C 109.5
Si4 C33 H33A 109.5
Si4 C33 H33B 109.5
Si4 C33 H33C 109.5
H33A C33 H33B 109.5
H33A C33 H33C 109.5
H33B C33 H33C 109.5
Si4 C34 H34A 109.5
Si4 C34 H34B 109.5
Si4 C34 H34C 109.5
H34A C34 H34B 109.5
H34A C34 H34C 109.5
H34B C34 H34C 109.5
Si4 C35 H35A 109.5
Si4 C35 H35B 109.5
Si4 C35 H35C 109.5
H35A C35 H35B 109.5
H35A C35 H35C 109.5
H35B C35 H35C 109.5
Si5 C36 H36A 109.5
Si5 C36 H36B 109.5
Si5 C36 H36C 109.5
H36A C36 H36B 109.5
H36A C36 H36C 109.5
H36B C36 H36C 109.5
Si5 C37 H37A 109.5
Si5 C37 H37B 109.5
Si5 C37 H37C 109.5
H37A C37 H37B 109.5
H37A C37 H37C 109.5
H37B C37 H37C 109.5
Si5 C38 H38A 109.5
Si5 C38 H38B 109.5
Si5 C38 H38C 109.5
H38A C38 H38B 109.5
H38A C38 H38C 109.5
H38B C38 H38C 109.5
C41 C40 C39 120.0
C41 C40 C45 114.8(7)
C39 C40 C45 125.2(7)
C40 C41 H41 120.0
C42 C41 C40 120.0
C42 C41 H41 120.0
C41 C42 H42 120.0
C41 C42 C43 120.0
C43 C42 H42 120.0
C42 C43 H43 120.0
C44 C43 C42 120.0
C44 C43 H43 120.0
C43 C44 H44 120.0
C43 C44 C39 120.0
C39 C44 H44 120.0
C40 C39 H39 120.0
C44 C39 C40 120.0
C44 C39 H39 120.0
C40 C45 H45A 109.5
C40 C45 H45B 109.5
C40 C45 H45C 109.5
H45A C45 H45B 109.5
H45A C45 H45C 109.5
H45B C45 H45C 109.5

loop_
_geom_bond_atom_site_label_1
_geom_bond_atom_site_label_2
_geom_bond_distance
Fe1 Si1 2.4956(7)
Fe1 N3 1.9407(18)
Fe1 N4 1.9417(18)
Si1 N1 1.7269(18)
Si1 N2 1.7273(18)
Si2 N3 1.719(2)
Si2 C27 1.871(3)
Si2 C28 1.875(3)
Si2 C29 1.869(3)
Si3 N3 1.7168(19)
Si3 C30 1.862(3)
Si3 C31 1.872(3)
Si3 C32 1.869(3)
Si4 N4 1.719(2)
Si4 C33 1.864(3)
Si4 C34 1.871(3)
Si4 C35 1.864(3)
Si5 N4 1.714(2)
Si5 C36 1.867(3)
Si5 C37 1.872(3)
Si5 C38 1.878(3)
N1 C1 1.393(3)
N1 C3 1.450(3)
N2 C2 1.387(3)
N2 C15 1.442(3)
C1 H1 0.9300
C1 C2 1.333(3)
C2 H2 0.9300
C3 C4 1.399(3)
C3 C8 1.402(3)
C4 C5 1.394(3)
C4 C9 1.519(3)
C5 H5 0.9300
C5 C6 1.379(3)
C6 H6 0.9300
C6 C7 1.376(3)
C7 H7 0.9300
C7 C8 1.393(3)
C8 C12 1.522(3)
C9 H9 0.9800
C9 C10 1.521(3)
C9 C11 1.515(4)
C10 H10A 0.9600
C10 H10B 0.9600
C10 H10C 0.9600
C11 H11A 0.9600
C11 H11B 0.9600
C11 H11C 0.9600
C12 H12 0.9800
C12 C13 1.524(3)
C12 C14 1.525(3)
C13 H13A 0.9600
C13 H13B 0.9600
C13 H13C 0.9600
C14 H14A 0.9600
C14 H14B 0.9600
C14 H14C 0.9600
C15 C16 1.402(3)
C15 C20 1.399(3)
C16 C17 1.393(3)
C16 C21 1.520(3)
C17 H17 0.9300
C17 C18 1.379(4)
C18 H18 0.9300
C18 C19 1.369(4)
C19 H19 0.9300
C19 C20 1.395(3)
C20 C24 1.518(3)
C21 H21 0.9800
C21 C22 1.518(4)
C21 C23 1.525(4)
C22 H22A 0.9600
C22 H22B 0.9600
C22 H22C 0.9600
C23 H23A 0.9600
C23 H23B 0.9600
C23 H23C 0.9600
C24 H24 0.9800
C24 C25 1.530(4)
C24 C26 1.521(4)
C25 H25A 0.9600
C25 H25B 0.9600
C25 H25C 0.9600
C26 H26A 0.9600
C26 H26B 0.9600
C26 H26C 0.9600
C27 H27A 0.9600
C27 H27B 0.9600
C27 H27C 0.9600
C28 H28A 0.9600
C28 H28B 0.9600
C28 H28C 0.9600
C29 H29A 0.9600
C29 H29B 0.9600
C29 H29C 0.9600
C30 H30A 0.9600
C30 H30B 0.9600
C30 H30C 0.9600
C31 H31A 0.9600
C31 H31B 0.9600
C31 H31C 0.9600
C32 H32A 0.9600
C32 H32B 0.9600
C32 H32C 0.9600
C33 H33A 0.9600
C33 H33B 0.9600
C33 H33C 0.9600
C34 H34A 0.9600
C34 H34B 0.9600
C34 H34C 0.9600
C35 H35A 0.9600
C35 H35B 0.9600
C35 H35C 0.9600
C36 H36A 0.9600
C36 H36B 0.9600
C36 H36C 0.9600
C37 H37A 0.9600
C37 H37B 0.9600
C37 H37C 0.9600
C38 H38A 0.9600
C38 H38B 0.9600
C38 H38C 0.9600
C40 C41 1.3900
C40 C39 1.3900
C40 C45 1.440(10)
C41 H41 0.9300
C41 C42 1.3900
C42 H42 0.9300
C42 C43 1.3900
C43 H43 0.9300
C43 C44 1.3900
C44 H44 0.9300
C44 C39 1.3900
C39 H39 0.9300
C45 H45A 0.9600
C45 H45B 0.9600
C45 H45C 0.9600

loop_
_geom_torsion_atom_site_label_1
_geom_torsion_atom_site_label_2
_geom_torsion_atom_site_label_3
_geom_torsion_atom_site_label_4
_geom_torsion
Fe1 Si1 N1 C1 178.76(12)
Fe1 Si1 N1 C3 -3.2(2)
Fe1 Si1 N2 C2 -178.55(12)
Fe1 Si1 N2 C15 0.1(2)
Si1 N1 C1 C2 -0.8(3)
Si1 N1 C3 C4 -97.7(2)
Si1 N1 C3 C8 84.3(2)
Si1 N2 C2 C1 -0.1(3)
Si1 N2 C15 C16 87.2(2)
Si1 N2 C15 C20 -93.9(2)
N1 Si1 N2 C2 -0.29(16)
N1 Si1 N2 C15 178.36(19)
N1 C1 C2 N2 0.6(3)
N1 C3 C4 C5 -178.8(2)
N1 C3 C4 C9 2.4(3)
N1 C3 C8 C7 178.8(2)
N1 C3 C8 C12 1.9(3)
N2 Si1 N1 C1 0.62(16)
N2 Si1 N1 C3 178.68(19)
N2 C15 C16 C17 178.1(2)
N2 C15 C16 C21 -0.6(3)
N2 C15 C20 C19 -177.9(2)
N2 C15 C20 C24 2.0(3)
C1 N1 C3 C4 80.3(3)
C1 N1 C3 C8 -97.7(2)
C2 N2 C15 C16 -94.3(3)
C2 N2 C15 C20 84.6(3)
C3 N1 C1 C2 -179.1(2)
C3 C4 C5 C6 0.4(4)
C3 C4 C9 C10 -138.4(2)
C3 C4 C9 C11 97.2(3)
C3 C8 C12 C13 80.6(3)
C3 C8 C12 C14 -155.2(2)
C4 C3 C8 C7 0.9(3)
C4 C3 C8 C12 -176.0(2)
C4 C5 C6 C7 0.1(4)
C5 C4 C9 C10 42.8(3)
C5 C4 C9 C11 -81.5(3)
C5 C6 C7 C8 -0.1(4)
C6 C7 C8 C3 -0.3(3)
C6 C7 C8 C12 176.6(2)
C7 C8 C12 C13 -96.2(3)
C7 C8 C12 C14 28.0(3)
C8 C3 C4 C5 -0.9(3)
C8 C3 C4 C9 -179.7(2)
C9 C4 C5 C6 179.2(2)
C15 N2 C2 C1 -178.9(2)
C15 C16 C17 C18 -0.2(4)
C15 C16 C21 C22 -149.1(2)
C15 C16 C21 C23 86.8(3)
C15 C20 C24 C25 139.8(2)
C15 C20 C24 C26 -95.8(3)
C16 C15 C20 C19 1.0(4)
C16 C15 C20 C24 -179.1(2)
C16 C17 C18 C19 0.9(5)
C17 C16 C21 C22 32.3(3)
C17 C16 C21 C23 -91.9(3)
C17 C18 C19 C20 -0.7(5)
C18 C19 C20 C15 -0.3(4)
C18 C19 C20 C24 179.8(3)
C19 C20 C24 C25 -40.3(3)
C19 C20 C24 C26 84.1(3)
C20 C15 C16 C17 -0.8(4)
C20 C15 C16 C21 -179.5(2)
C21 C16 C17 C18 178.5(3)
C27 Si2 N3 Fe1 -44.59(16)
C27 Si2 N3 Si3 147.88(14)
C28 Si2 N3 Fe1 -163.15(15)
C28 Si2 N3 Si3 29.33(19)
C29 Si2 N3 Fe1 76.89(17)
C29 Si2 N3 Si3 -90.63(17)
C30 Si3 N3 Fe1 128.11(13)
C30 Si3 N3 Si2 -62.97(18)
C31 Si3 N3 Fe1 12.21(14)
C31 Si3 N3 Si2 -178.87(13)
C32 Si3 N3 Fe1 -107.51(14)
C32 Si3 N3 Si2 61.42(18)
C33 Si4 N4 Fe1 14.86(17)
C33 Si4 N4 Si5 -179.44(15)
C34 Si4 N4 Fe1 132.38(16)
C34 Si4 N4 Si5 -61.9(2)
C35 Si4 N4 Fe1 -104.58(14)
C35 Si4 N4 Si5 61.12(18)
C36 Si5 N4 Fe1 -50.12(16)
C36 Si5 N4 Si4 145.37(14)
C37 Si5 N4 Fe1 -169.71(14)
C37 Si5 N4 Si4 25.8(2)
C38 Si5 N4 Fe1 71.68(17)
C38 Si5 N4 Si4 -92.83(17)
C40 C41 C42 C43 0.0
C41 C40 C39 C44 0.0
C41 C42 C43 C44 0.0
C42 C43 C44 C39 0.0
C43 C44 C39 C40 0.0
C39 C40 C41 C42 0.0
C45 C40 C41 C42 -179.7(9)
C45 C40 C39 C44 179.6(10)
